data_4342685
loop_
_publ_author_name
'Ortega-Villar, Norma'
'Guerrero-Estrada, Areli Yesareth'
'Pi\~neiro-L\'opez, Luc\'ia'
'Mu\~noz, M Carmen'
'Flores-\'Alamo, Marcos'
'Moreno-Esparza, Rafael'
'Real, Jos\'e A'
'Ugalde-Sald\'ivar, V\'ictor M'

_publ_section_title
;
 Spin Crossover Behavior in a Series of Iron(III) Alkoxide Complexes.
;
_journal_issue 7
_journal_name_full 'Inorganic chemistry'
_journal_page_first 3413
_journal_page_last 3421
_journal_paper_doi 10.1021/ic503081x
_journal_volume 54
_journal_year 2015
_chemical_formula_moiety 'C31 H38 Fe N5 O, 2(F6 P)'
_chemical_formula_sum 'C31 H38 F12 Fe N5 O P2'
_chemical_formula_weight 842.45
_chemical_name_systematic
;
 ?
;
_space_group_IT_number 61
_symmetry_cell_setting orthorhombic
_symmetry_Int_Tables_number 61
_symmetry_space_group_name_Hall '-P 2ac 2ab'
_symmetry_space_group_name_H-M 'P b c a'
_atom_sites_solution_hydrogens geom
_audit_conform_dict_location ftp://ftp.iucr.org/pub/cif_core.dic
_audit_conform_dict_name cif_core.dic
_audit_conform_dict_version 2.4.3
_audit_creation_date 2014-05-20T15:06:30-00:00
_audit_creation_method 'WinGX routine CIF_UPDATE'
_cell_angle_alpha 90
_cell_angle_beta 90
_cell_angle_gamma 90
_cell_formula_units_Z 8
_cell_length_a 18.5147(8)
_cell_length_b 19.2407(7)
_cell_length_c 20.0050(9)
_cell_measurement_reflns_used 4975
_cell_measurement_temperature 298(2)
_cell_measurement_theta_max 29.5315
_cell_measurement_theta_min 3.4547
_cell_volume 7126.5(5)
_computing_cell_refinement
;
        CrysAlisPro, Agilent Technologies,
        Version 1.171.36.32 (release 02-08-2013 CrysAlis171 .NET)
        (compiled Aug  2 2013,16:46:58)
;
_computing_data_collection
;
        CrysAlisPro, Agilent Technologies,
        Version 1.171.36.32 (release 02-08-2013 CrysAlis171 .NET)
        (compiled Aug  2 2013,16:46:58)
;
_computing_data_reduction
;
        CrysAlisPro, Agilent Technologies,
        Version 1.171.36.32 (release 02-08-2013 CrysAlis171 .NET)
        (compiled Aug  2 2013,16:46:58)
;
_computing_structure_refinement 'SHELXL-2013 (Sheldrick, 2008)'
_diffrn_ambient_temperature 298(2)
_diffrn_detector_area_resol_mean 10.4685
_diffrn_measured_fraction_theta_full 0.997
_diffrn_measured_fraction_theta_max 0.857
_diffrn_measurement_device_type 'Xcalibur, Atlas, Gemini'
_diffrn_measurement_method '\w scans'
_diffrn_orient_matrix_UB_11 -0.0071675
_diffrn_orient_matrix_UB_12 -0.0150597
_diffrn_orient_matrix_UB_13 -0.031673
_diffrn_orient_matrix_UB_21 -0.0055987
_diffrn_orient_matrix_UB_22 0.0335905
_diffrn_orient_matrix_UB_23 -0.0136521
_diffrn_orient_matrix_UB_31 0.0372094
_diffrn_orient_matrix_UB_32 0.0021361
_diffrn_orient_matrix_UB_33 -0.0082032
_diffrn_radiation_monochromator graphite
_diffrn_radiation_type MoK\a
_diffrn_radiation_wavelength 0.71073
_diffrn_reflns_av_R_equivalents 0.0512
_diffrn_reflns_av_unetI/netI 0.0901
_diffrn_reflns_Laue_measured_fraction_full 0.997
_diffrn_reflns_Laue_measured_fraction_max 0.857
_diffrn_reflns_limit_h_max 25
_diffrn_reflns_limit_h_min -17
_diffrn_reflns_limit_k_max 19
_diffrn_reflns_limit_k_min -26
_diffrn_reflns_limit_l_max 25
_diffrn_reflns_limit_l_min -19
_diffrn_reflns_number 24734
_diffrn_reflns_point_group_measured_fraction_full 0.997
_diffrn_reflns_point_group_measured_fraction_max 0.857
_diffrn_reflns_theta_full 25.242
_diffrn_reflns_theta_max 29.532
_diffrn_reflns_theta_min 3.513
_exptl_absorpt_coefficient_mu 0.611
_exptl_absorpt_correction_T_max 0.89
_exptl_absorpt_correction_T_min 0.822
_exptl_absorpt_correction_type analytical
_exptl_absorpt_process_details
;
        CrysAlisPro, Agilent Technologies,
        Version 1.171.36.32 (release 02-08-2013 CrysAlis171 .NET)
        (compiled Aug  2 2013,16:46:58)
Analytical numeric absorption correction using a multifaceted crystal
                        model based on expressions derived by R.C. Clark & J.S.
        (Clark, R. C. & Reid, J. S. (1995). Acta Cryst. A51, 887-897)
;
_exptl_crystal_colour 'dark brown'
_exptl_crystal_density_diffrn 1.57
_exptl_crystal_description block
_exptl_crystal_F_000 3448
_exptl_crystal_size_max 0.4575
_exptl_crystal_size_mid 0.3287
_exptl_crystal_size_min 0.2705
_refine_diff_density_max 0.614
_refine_diff_density_min -0.409
_refine_diff_density_rms 0.07
_refine_ls_extinction_method none
_refine_ls_goodness_of_fit_ref 1.016
_refine_ls_hydrogen_treatment constr
_refine_ls_matrix_type full
_refine_ls_number_parameters 469
_refine_ls_number_reflns 8534
_refine_ls_number_restraints 18
_refine_ls_restrained_S_all 1.015
_refine_ls_R_factor_all 0.1266
_refine_ls_R_factor_gt 0.0611
_refine_ls_shift/su_max 0.001
_refine_ls_shift/su_mean 0
_refine_ls_structure_factor_coef Fsqd
_refine_ls_weighting_details 'w=1/[\s^2^(Fo^2^)+(0.0522P)^2^+7.7793P] where P=(Fo^2^+2Fc^2^)/3'
_refine_ls_weighting_scheme calc
_refine_ls_wR_factor_gt 0.1256
_refine_ls_wR_factor_ref 0.1608
_reflns_number_gt 4671
_reflns_number_total 8534
_reflns_threshold_expression 'I > 2\s(I)'
_cod_data_source_file ic503081x_si_006.cif
_cod_data_source_block febzibuo-295-full-RF
_cod_depositor_comments 'Adding full bibliography for 4342677--4342686.cif.'
_cod_database_code 4342685

loop_
_symmetry_equiv_pos_as_xyz
'x, y, z'
'-x+1/2, -y, z+1/2'
'-x, y+1/2, -z+1/2'
'x+1/2, -y+1/2, -z'
'-x, -y, -z'
'x-1/2, y, -z-1/2'
'x, -y-1/2, z-1/2'
'-x-1/2, y-1/2, z'

loop_
_atom_site_label
_atom_site_type_symbol
_atom_site_fract_x
_atom_site_fract_y
_atom_site_fract_z
_atom_site_U_iso_or_equiv
_atom_site_adp_type
_atom_site_occupancy
_atom_site_calc_flag
_atom_site_disorder_assembly
_atom_site_disorder_group
C1 C 0.8278(2) 0.0880(2) 0.0694(3) 0.0598(12) Uani 1 d . .
H1 H 0.8461 0.068 0.1082 0.072 Uiso 1 calc . .
C2 C 0.8652(3) 0.0808(2) 0.0112(3) 0.0702(14) Uani 1 d . .
H2 H 0.9078 0.0552 0.0101 0.084 Uiso 1 calc . .
C3 C 0.8396(3) 0.1115(3) -0.0455(3) 0.0718(15) Uani 1 d . .
H3 H 0.8651 0.1078 -0.0854 0.086 Uiso 1 calc . .
C4 C 0.7759(2) 0.1481(2) -0.0432(2) 0.0563(11) Uani 1 d . .
H4 H 0.7579 0.1695 -0.0814 0.068 Uiso 1 calc . .
C5 C 0.7390(2) 0.15277(19) 0.0161(2) 0.0420(9) Uani 1 d . .
C6 C 0.6682(2) 0.18981(19) 0.02427(19) 0.0442(9) Uani 1 d . .
H6A H 0.6637 0.2262 -0.009 0.053 Uiso 1 calc . .
H6B H 0.6286 0.1574 0.0183 0.053 Uiso 1 calc . .
C7 C 0.7104(2) 0.28457(18) 0.09434(19) 0.0414(9) Uani 1 d . .
H7A H 0.6791 0.3238 0.1039 0.05 Uiso 1 calc . .
H7B H 0.7317 0.2922 0.0507 0.05 Uiso 1 calc . .
C8 C 0.76928(19) 0.28226(18) 0.14545(19) 0.0387(8) Uani 1 d . .
C9 C 0.8148(2) 0.3381(2) 0.1542(2) 0.0583(11) Uani 1 d . .
H9 H 0.8104 0.3773 0.1274 0.07 Uiso 1 calc . .
C10 C 0.8671(3) 0.3349(3) 0.2035(3) 0.0679(13) Uani 1 d . .
H10 H 0.8979 0.3723 0.2107 0.082 Uiso 1 calc . .
C11 C 0.8729(2) 0.2761(3) 0.2413(2) 0.0609(12) Uani 1 d . .
H11 H 0.9074 0.2732 0.275 0.073 Uiso 1 calc . .
C12 C 0.8274(2) 0.2215(2) 0.2291(2) 0.0523(10) Uani 1 d . .
H12 H 0.8324 0.1811 0.2543 0.063 Uiso 1 calc . .
C13 C 0.59048(18) 0.23245(19) 0.11532(18) 0.0384(8) Uani 1 d . .
H13A H 0.5599 0.1937 0.1025 0.046 Uiso 1 calc . .
H13B H 0.5714 0.2743 0.0948 0.046 Uiso 1 calc . .
C14 C 0.5908(2) 0.24017(18) 0.19042(19) 0.0413(9) Uani 1 d . .
H14A H 0.6161 0.2825 0.2023 0.05 Uiso 1 calc . .
H14B H 0.5415 0.2442 0.2063 0.05 Uiso 1 calc . .
C15 C 0.5752(2) 0.12057(18) 0.2339(2) 0.0442(9) Uani 1 d . .
H15A H 0.5277 0.1387 0.2442 0.053 Uiso 1 calc . .
H15B H 0.5912 0.0931 0.2718 0.053 Uiso 1 calc . .
C16 C 0.5702(2) 0.07463(17) 0.17341(19) 0.0383(8) Uani 1 d . .
C17 C 0.5110(2) 0.03225(19) 0.1646(2) 0.0501(10) Uani 1 d . .
H17 H 0.4719 0.0345 0.1937 0.06 Uiso 1 calc . .
C18 C 0.5109(3) -0.0135(2) 0.1117(3) 0.0645(13) Uani 1 d . .
H18 H 0.4714 -0.0422 0.1042 0.077 Uiso 1 calc . .
C19 C 0.5699(3) -0.0162(2) 0.0703(2) 0.0618(12) Uani 1 d . .
H19 H 0.5713 -0.0476 0.035 0.074 Uiso 1 calc . .
C20 C 0.6262(2) 0.0275(2) 0.0816(2) 0.0507(10) Uani 1 d . .
H20 H 0.6657 0.0258 0.053 0.061 Uiso 1 calc . .
C21 C 0.65730(19) 0.20082(19) 0.29115(18) 0.0384(8) Uani 1 d . .
H21A H 0.6934 0.1668 0.3038 0.046 Uiso 1 calc . .
H21B H 0.6817 0.2451 0.2859 0.046 Uiso 1 calc . .
C22 C 0.6037(2) 0.20735(18) 0.34760(18) 0.0389(8) Uani 1 d . .
C23 C 0.5991(3) 0.1552(2) 0.3945(2) 0.0550(11) Uani 1 d . .
H23 H 0.6293 0.1167 0.3912 0.066 Uiso 1 calc . .
C24 C 0.5502(3) 0.1592(2) 0.4463(2) 0.0632(13) Uani 1 d . .
H24 H 0.5474 0.1233 0.4773 0.076 Uiso 1 calc . .
C25 C 0.5059(2) 0.2152(3) 0.4524(2) 0.0634(13) Uani 1 d . .
H25 H 0.473 0.2177 0.4874 0.076 Uiso 1 calc . .
C26 C 0.5102(2) 0.2682(3) 0.4064(2) 0.0625(12) Uani 1 d . .
H26 H 0.4799 0.3065 0.4104 0.075 Uiso 1 calc . .
C27 C 0.5592(2) 0.2648(2) 0.3544(2) 0.0498(10) Uani 1 d . .
H27 H 0.5622 0.3011 0.3238 0.06 Uiso 1 calc . .
C28 C 0.7524(3) 0.0094(2) 0.2223(2) 0.0714(14) Uani 1 d . .
H28A H 0.7781 -0.0112 0.185 0.086 Uiso 1 calc . .
H28B H 0.7031 -0.0074 0.2213 0.086 Uiso 1 calc . .
C29 C 0.7869(2) -0.0125(2) 0.2854(3) 0.0599(12) Uani 1 d . .
H29 H 0.8351 0.0084 0.2869 0.072 Uiso 1 calc . .
C30 C 0.7963(3) -0.0905(2) 0.2888(3) 0.0860(17) Uani 1 d . .
H30A H 0.7499 -0.1122 0.2937 0.129 Uiso 1 calc . .
H30B H 0.8262 -0.1022 0.3263 0.129 Uiso 1 calc . .
H30C H 0.8187 -0.1066 0.2484 0.129 Uiso 1 calc . .
C31 C 0.7456(3) 0.0135(2) 0.3456(3) 0.0762(15) Uani 1 d . .
H31A H 0.6964 -0.0022 0.343 0.114 Uiso 1 calc . .
H31B H 0.7465 0.0634 0.3463 0.114 Uiso 1 calc . .
H31C H 0.7675 -0.0042 0.3856 0.114 Uiso 1 calc . .
N1 N 0.76488(16) 0.12315(16) 0.07228(17) 0.0432(8) Uani 1 d . .
N2 N 0.66574(15) 0.22008(14) 0.09205(14) 0.0340(7) Uani 1 d . .
N3 N 0.77596(16) 0.22436(15) 0.18211(15) 0.0393(7) Uani 1 d . .
N4 N 0.62632(15) 0.17996(13) 0.22412(14) 0.0328(6) Uani 1 d . .
N5 N 0.62699(16) 0.07354(14) 0.13298(15) 0.0392(7) Uani 1 d . .
O1 O 0.75238(15) 0.08269(13) 0.21509(14) 0.0490(7) Uani 1 d . .
F1 F 0.40339(17) 0.23833(14) 0.09385(16) 0.0861(9) Uani 1 d . .
F2_a F 0.3756(3) 0.1271(3) 0.1362(3) 0.0736(7) Uani 0.570(5) d A 1
F3_a F 0.3308(3) 0.1040(3) 0.0340(3) 0.0736(7) Uani 0.570(5) d A 1
F4_a F 0.3540(3) 0.1890(3) -0.0016(3) 0.0736(7) Uani 0.570(5) d A 1
F2A_b F 0.4041(4) 0.1452(4) 0.1474(4) 0.0736(7) Uani 0.430(5) d A 2
F3A_b F 0.3534(4) 0.0850(4) 0.0631(4) 0.0736(7) Uani 0.430(5) d A 2
F4A_b F 0.3579(5) 0.2188(4) 0.0026(4) 0.0736(7) Uani 0.430(5) d A 2
F5 F 0.29396(17) 0.18941(18) 0.09665(19) 0.1062(12) Uani 1 d . .
F6 F 0.44902(13) 0.14409(13) 0.04425(14) 0.0688(7) Uani 1 d . .
F7 F 0.5013(2) 0.47409(17) 0.08721(16) 0.1009(11) Uani 1 d . .
F8 F 0.55134(15) 0.51490(12) 0.18098(15) 0.0754(8) Uani 1 d . .
F9 F 0.53559(18) 0.41089(15) 0.22926(16) 0.0917(10) Uani 1 d . .
F10 F 0.48661(16) 0.37048(13) 0.1351(2) 0.0973(11) Uani 1 d . .
F11 F 0.44184(14) 0.46588(15) 0.18303(18) 0.0897(10) Uani 1 d . .
F12 F 0.59647(14) 0.41888(17) 0.13384(19) 0.0962(10) Uani 1 d . .
P1 P 0.37102(7) 0.16690(6) 0.07065(6) 0.0585(3) Uani 1 d . .
P2 P 0.51884(6) 0.44305(5) 0.15746(6) 0.0515(3) Uani 1 d . .
Fe1 Fe 0.70933(3) 0.14233(2) 0.15888(3) 0.03599(15) Uani 1 d . .

loop_
_atom_site_aniso_label
_atom_site_aniso_U_11
_atom_site_aniso_U_22
_atom_site_aniso_U_33
_atom_site_aniso_U_23
_atom_site_aniso_U_13
_atom_site_aniso_U_12
C1 0.046(2) 0.056(3) 0.078(3) 0.004(2) 0.006(2) 0.009(2)
C2 0.047(3) 0.064(3) 0.099(4) -0.017(3) 0.020(3) 0.004(2)
C3 0.065(3) 0.078(3) 0.073(4) -0.027(3) 0.028(3) -0.006(3)
C4 0.062(3) 0.066(3) 0.041(2) -0.009(2) 0.012(2) -0.007(2)
C5 0.043(2) 0.046(2) 0.037(2) -0.0042(17) 0.0052(18) -0.0022(17)
C6 0.054(2) 0.049(2) 0.030(2) 0.0005(16) -0.0029(18) 0.0043(19)
C7 0.046(2) 0.0399(19) 0.039(2) 0.0070(16) 0.0000(18) -0.0008(17)
C8 0.040(2) 0.0399(19) 0.036(2) -0.0020(16) 0.0080(17) -0.0019(17)
C9 0.063(3) 0.050(2) 0.062(3) -0.001(2) 0.001(2) -0.011(2)
C10 0.060(3) 0.076(3) 0.068(3) -0.012(3) -0.001(3) -0.019(3)
C11 0.041(2) 0.088(3) 0.053(3) -0.001(3) -0.004(2) -0.003(2)
C12 0.041(2) 0.071(3) 0.045(3) 0.007(2) -0.004(2) 0.001(2)
C13 0.0330(19) 0.045(2) 0.037(2) 0.0039(16) -0.0021(17) 0.0041(16)
C14 0.040(2) 0.043(2) 0.041(2) -0.0003(17) 0.0065(18) 0.0085(17)
C15 0.047(2) 0.044(2) 0.041(2) -0.0036(17) 0.0118(19) -0.0066(18)
C16 0.042(2) 0.0345(18) 0.039(2) -0.0005(15) -0.0027(17) 0.0004(16)
C17 0.053(2) 0.047(2) 0.050(3) 0.0014(19) -0.001(2) -0.0081(19)
C18 0.069(3) 0.052(2) 0.073(3) -0.005(2) -0.015(3) -0.017(2)
C19 0.082(3) 0.049(2) 0.055(3) -0.018(2) -0.007(3) -0.003(2)
C20 0.062(3) 0.047(2) 0.043(2) -0.0098(18) 0.005(2) 0.006(2)
C21 0.039(2) 0.045(2) 0.031(2) -0.0035(16) 0.0003(16) 0.0003(17)
C22 0.041(2) 0.047(2) 0.0287(19) -0.0068(16) 0.0002(16) 0.0005(17)
C23 0.071(3) 0.052(2) 0.042(2) -0.0007(19) 0.007(2) 0.007(2)
C24 0.083(3) 0.062(3) 0.044(3) -0.001(2) 0.021(3) -0.011(3)
C25 0.057(3) 0.088(3) 0.045(3) -0.018(3) 0.018(2) -0.009(3)
C26 0.058(3) 0.077(3) 0.053(3) -0.018(2) 0.007(2) 0.017(2)
C27 0.058(3) 0.052(2) 0.039(2) -0.0056(18) 0.005(2) 0.009(2)
C28 0.102(4) 0.061(3) 0.052(3) -0.002(2) 0.010(3) -0.005(3)
C29 0.052(3) 0.055(2) 0.073(3) 0.011(2) 0.007(2) 0.002(2)
C30 0.100(4) 0.064(3) 0.094(4) 0.017(3) 0.023(4) 0.021(3)
C31 0.106(4) 0.066(3) 0.057(3) 0.007(2) -0.002(3) 0.000(3)
N1 0.0394(17) 0.0473(17) 0.043(2) 0.0018(14) 0.0054(15) 0.0060(15)
N2 0.0336(15) 0.0383(15) 0.0301(16) 0.0013(12) -0.0017(13) 0.0051(13)
N3 0.0373(17) 0.0483(17) 0.0322(17) 0.0025(14) 0.0012(14) 0.0027(14)
N4 0.0358(15) 0.0326(14) 0.0302(16) -0.0021(12) 0.0056(13) -0.0017(13)
N5 0.0425(17) 0.0391(16) 0.0360(17) -0.0050(13) 0.0002(15) 0.0038(14)
O1 0.0571(17) 0.0449(14) 0.0450(17) 0.0097(12) -0.0049(14) -0.0006(13)
F1 0.106(2) 0.0652(17) 0.087(2) -0.0185(15) 0.0126(19) -0.0086(16)
F2_a 0.0776(16) 0.0840(19) 0.0593(15) 0.0067(15) -0.0037(13) -0.0113(15)
F3_a 0.0776(16) 0.0840(19) 0.0593(15) 0.0067(15) -0.0037(13) -0.0113(15)
F4_a 0.0776(16) 0.0840(19) 0.0593(15) 0.0067(15) -0.0037(13) -0.0113(15)
F2A_b 0.0776(16) 0.0840(19) 0.0593(15) 0.0067(15) -0.0037(13) -0.0113(15)
F3A_b 0.0776(16) 0.0840(19) 0.0593(15) 0.0067(15) -0.0037(13) -0.0113(15)
F4A_b 0.0776(16) 0.0840(19) 0.0593(15) 0.0067(15) -0.0037(13) -0.0113(15)
F5 0.078(2) 0.120(3) 0.121(3) 0.004(2) 0.045(2) 0.0070(19)
F6 0.0630(16) 0.0743(16) 0.0692(18) -0.0087(14) 0.0158(14) 0.0001(13)
F7 0.132(3) 0.105(2) 0.065(2) 0.0074(17) -0.026(2) -0.003(2)
F8 0.0872(19) 0.0587(14) 0.080(2) -0.0165(14) 0.0004(16) -0.0194(14)
F9 0.106(2) 0.0847(19) 0.085(2) 0.0213(17) -0.0138(19) 0.0040(17)
F10 0.0789(19) 0.0542(15) 0.159(3) -0.0319(18) -0.028(2) -0.0016(14)
F11 0.0576(16) 0.0806(18) 0.131(3) -0.0141(19) 0.0115(18) 0.0100(14)
F12 0.0549(17) 0.113(2) 0.121(3) -0.041(2) 0.0090(18) 0.0095(16)
P1 0.0637(7) 0.0631(7) 0.0487(7) -0.0015(6) 0.0138(6) -0.0058(6)
P2 0.0464(6) 0.0455(6) 0.0627(8) -0.0082(5) -0.0068(6) 0.0016(5)
Fe1 0.0400(3) 0.0392(3) 0.0288(3) -0.0002(2) 0.0043(2) -0.0009(2)

loop_
_atom_type_symbol
_atom_type_description
_atom_type_scat_dispersion_real
_atom_type_scat_dispersion_imag
_atom_type_scat_source
C C 0.0033 0.0016 'International Tables Vol C Tables 4.2.6.8 and 6.1.1.4'
H H 0 0 'International Tables Vol C Tables 4.2.6.8 and 6.1.1.4'
N N 0.0061 0.0033 'International Tables Vol C Tables 4.2.6.8 and 6.1.1.4'
O O 0.0106 0.006 'International Tables Vol C Tables 4.2.6.8 and 6.1.1.4'
F F 0.0171 0.0103 'International Tables Vol C Tables 4.2.6.8 and 6.1.1.4'
P P 0.1023 0.0942 'International Tables Vol C Tables 4.2.6.8 and 6.1.1.4'
Fe Fe 0.3463 0.8444 'International Tables Vol C Tables 4.2.6.8 and 6.1.1.4'

loop_
_exptl_crystal_face_index_h
_exptl_crystal_face_index_k
_exptl_crystal_face_index_l
_exptl_crystal_face_perp_dist
19 -19 0 0.1767
-19 19 0 0.1767
13 22 -9 0.1557
-13 -22 9 0.1557
-5 26 -5 0.1499
25 2 -7 0.2324
-25 -2 7 0.2324
2 6 27 0.084
-11 -7 -25 0.1232
25 4 5 0.2113
-25 -4 -5 0.2113
2 -20 19 0.1166

loop_
_geom_angle_atom_site_label_1
_geom_angle_atom_site_label_2
_geom_angle_atom_site_label_3
_geom_angle
N1 C1 C2 121.8(5)
N1 C1 H1 119.1
C2 C1 H1 119.1
C1 C2 C3 119.3(4)
C1 C2 H2 120.3
C3 C2 H2 120.3
C2 C3 C4 119.5(5)
C2 C3 H3 120.2
C4 C3 H3 120.2
C5 C4 C3 119.3(5)
C5 C4 H4 120.3
C3 C4 H4 120.3
N1 C5 C4 121.1(4)
N1 C5 C6 114.9(3)
C4 C5 C6 124.0(4)
N2 C6 C5 108.3(3)
N2 C6 H6A 110
C5 C6 H6A 110
N2 C6 H6B 110
C5 C6 H6B 110
H6A C6 H6B 108.4
N2 C7 C8 113.6(3)
N2 C7 H7A 108.8
C8 C7 H7A 108.8
N2 C7 H7B 108.8
C8 C7 H7B 108.8
H7A C7 H7B 107.7
N3 C8 C9 121.5(4)
N3 C8 C7 117.8(3)
C9 C8 C7 120.7(4)
C8 C9 C10 119.0(4)
C8 C9 H9 120.5
C10 C9 H9 120.5
C11 C10 C9 119.2(4)
C11 C10 H10 120.4
C9 C10 H10 120.4
C10 C11 C12 119.3(4)
C10 C11 H11 120.4
C12 C11 H11 120.4
N3 C12 C11 122.1(4)
N3 C12 H12 119
C11 C12 H12 119
N2 C13 C14 108.8(3)
N2 C13 H13A 109.9
C14 C13 H13A 109.9
N2 C13 H13B 109.9
C14 C13 H13B 109.9
H13A C13 H13B 108.3
N4 C14 C13 112.0(3)
N4 C14 H14A 109.2
C13 C14 H14A 109.2
N4 C14 H14B 109.2
C13 C14 H14B 109.2
H14A C14 H14B 107.9
N4 C15 C16 112.5(3)
N4 C15 H15A 109.1
C16 C15 H15A 109.1
N4 C15 H15B 109.1
C16 C15 H15B 109.1
H15A C15 H15B 107.8
N5 C16 C17 122.9(3)
N5 C16 C15 116.8(3)
C17 C16 C15 120.1(4)
C18 C17 C16 118.6(4)
C18 C17 H17 120.7
C16 C17 H17 120.7
C19 C18 C17 119.2(4)
C19 C18 H18 120.4
C17 C18 H18 120.4
C20 C19 C18 119.1(4)
C20 C19 H19 120.4
C18 C19 H19 120.4
N5 C20 C19 122.6(4)
N5 C20 H20 118.7
C19 C20 H20 118.7
C22 C21 N4 115.9(3)
C22 C21 H21A 108.3
N4 C21 H21A 108.3
C22 C21 H21B 108.3
N4 C21 H21B 108.3
H21A C21 H21B 107.4
C23 C22 C27 118.5(4)
C23 C22 C21 119.4(3)
C27 C22 C21 122.1(3)
C22 C23 C24 120.9(4)
C22 C23 H23 119.6
C24 C23 H23 119.6
C25 C24 C23 120.5(4)
C25 C24 H24 119.7
C23 C24 H24 119.7
C24 C25 C26 119.6(4)
C24 C25 H25 120.2
C26 C25 H25 120.2
C25 C26 C27 120.4(4)
C25 C26 H26 119.8
C27 C26 H26 119.8
C26 C27 C22 120.1(4)
C26 C27 H27 120
C22 C27 H27 120
O1 C28 C29 111.9(4)
O1 C28 H28A 109.2
C29 C28 H28A 109.2
O1 C28 H28B 109.2
C29 C28 H28B 109.2
H28A C28 H28B 107.9
C28 C29 C30 111.8(4)
C28 C29 C31 111.5(4)
C30 C29 C31 110.6(4)
C28 C29 H29 107.6
C30 C29 H29 107.6
C31 C29 H29 107.6
C29 C30 H30A 109.5
C29 C30 H30B 109.5
H30A C30 H30B 109.5
C29 C30 H30C 109.5
H30A C30 H30C 109.5
H30B C30 H30C 109.5
C29 C31 H31A 109.5
C29 C31 H31B 109.5
H31A C31 H31B 109.5
C29 C31 H31C 109.5
H31A C31 H31C 109.5
H31B C31 H31C 109.5
C5 N1 C1 118.9(4)
C5 N1 Fe1 116.8(2)
C1 N1 Fe1 124.1(3)
C6 N2 C13 112.3(3)
C6 N2 C7 109.8(3)
C13 N2 C7 112.1(3)
C6 N2 Fe1 106.5(2)
C13 N2 Fe1 105.5(2)
C7 N2 Fe1 110.5(2)
C8 N3 C12 119.0(3)
C8 N3 Fe1 117.3(2)
C12 N3 Fe1 123.6(3)
C14 N4 C15 111.9(3)
C14 N4 C21 111.2(3)
C15 N4 C21 109.0(3)
C14 N4 Fe1 107.6(2)
C15 N4 Fe1 106.0(2)
C21 N4 Fe1 111.0(2)
C16 N5 C20 117.6(3)
C16 N5 Fe1 114.7(2)
C20 N5 Fe1 127.7(3)
C28 O1 Fe1 134.5(3)
F2_a P1 F4_a 163.7(4)
F2_a P1 F1 99.5(3)
F4_a P1 F1 96.6(3)
F2_a P1 F5 84.5(3)
F4_a P1 F5 92.8(3)
F1 P1 F5 90.43(18)
F2_a P1 F6 95.5(3)
F4_a P1 F6 87.2(3)
F1 P1 F6 89.61(16)
F5 P1 F6 179.9(2)
F2_a P1 F3_a 92.4(3)
F4_a P1 F3_a 71.5(4)
F1 P1 F3_a 167.4(3)
F5 P1 F3_a 86.4(2)
F6 P1 F3_a 93.5(2)
F1 P1 F3A_b 163.4(3)
F5 P1 F3A_b 96.6(3)
F6 P1 F3A_b 83.4(3)
F1 P1 F2A_b 79.1(3)
F5 P1 F2A_b 95.5(3)
F6 P1 F2A_b 84.6(3)
F3A_b P1 F2A_b 85.3(3)
F1 P1 F4A_b 77.2(3)
F5 P1 F4A_b 88.5(3)
F6 P1 F4A_b 91.5(3)
F3A_b P1 F4A_b 117.9(5)
F2A_b P1 F4A_b 155.9(4)
F7 P2 F11 89.8(2)
F7 P2 F8 90.73(17)
F11 P2 F8 90.23(16)
F7 P2 F12 91.9(2)
F11 P2 F12 178.3(2)
F8 P2 F12 90.00(16)
F7 P2 F10 90.2(2)
F11 P2 F10 89.81(17)
F8 P2 F10 179.0(2)
F12 P2 F10 89.92(17)
F7 P2 F9 179.1(2)
F11 P2 F9 89.53(19)
F8 P2 F9 89.84(17)
F12 P2 F9 88.76(19)
F10 P2 F9 89.20(19)
O1 Fe1 N1 101.06(13)
O1 Fe1 N3 94.75(12)
N1 Fe1 N3 91.61(12)
O1 Fe1 N5 94.28(12)
N1 Fe1 N5 92.44(12)
N3 Fe1 N5 169.21(12)
O1 Fe1 N4 98.81(12)
N1 Fe1 N4 159.45(12)
N3 Fe1 N4 91.91(11)
N5 Fe1 N4 80.87(11)
O1 Fe1 N2 174.92(12)
N1 Fe1 N2 77.82(12)
N3 Fe1 N2 80.37(11)
N5 Fe1 N2 90.72(11)
N4 Fe1 N2 82.83(11)

loop_
_geom_bond_atom_site_label_1
_geom_bond_atom_site_label_2
_geom_bond_distance
C1 N1 1.348(5)
C1 C2 1.362(7)
C1 H1 0.93
C2 C3 1.363(7)
C2 H2 0.93
C3 C4 1.376(6)
C3 H3 0.93
C4 C5 1.371(5)
C4 H4 0.93
C5 N1 1.348(5)
C5 C6 1.501(5)
C6 N2 1.477(4)
C6 H6A 0.97
C6 H6B 0.97
C7 N2 1.491(4)
C7 C8 1.496(5)
C7 H7A 0.97
C7 H7B 0.97
C8 N3 1.340(4)
C8 C9 1.376(5)
C9 C10 1.383(6)
C9 H9 0.93
C10 C11 1.366(6)
C10 H10 0.93
C11 C12 1.368(6)
C11 H11 0.93
C12 N3 1.341(5)
C12 H12 0.93
C13 N2 1.488(4)
C13 C14 1.510(5)
C13 H13A 0.97
C13 H13B 0.97
C14 N4 1.493(4)
C14 H14A 0.97
C14 H14B 0.97
C15 N4 1.496(4)
C15 C16 1.502(5)
C15 H15A 0.97
C15 H15B 0.97
C16 N5 1.327(5)
C16 C17 1.377(5)
C17 C18 1.375(6)
C17 H17 0.93
C18 C19 1.372(7)
C18 H18 0.93
C19 C20 1.358(6)
C19 H19 0.93
C20 N5 1.358(5)
C20 H20 0.93
C21 C22 1.508(5)
C21 N4 1.513(4)
C21 H21A 0.97
C21 H21B 0.97
C22 C23 1.377(5)
C22 C27 1.386(5)
C23 C24 1.378(6)
C23 H23 0.93
C24 C25 1.359(6)
C24 H24 0.93
C25 C26 1.375(6)
C25 H25 0.93
C26 C27 1.383(6)
C26 H26 0.93
C27 H27 0.93
C28 O1 1.417(5)
C28 C29 1.476(6)
C28 H28A 0.97
C28 H28B 0.97
C29 C30 1.511(6)
C29 C31 1.512(7)
C29 H29 0.98
C30 H30A 0.96
C30 H30B 0.96
C30 H30C 0.96
C31 H31A 0.96
C31 H31B 0.96
C31 H31C 0.96
N1 Fe1 2.048(3)
N2 Fe1 2.162(3)
N3 Fe1 2.057(3)
N4 Fe1 2.142(3)
N5 Fe1 2.084(3)
O1 Fe1 1.793(3)
F1 P1 1.569(3)
F2_a P1 1.521(6)
F3_a P1 1.599(5)
F4_a P1 1.539(7)
F2A_b P1 1.705(8)
F3A_b P1 1.616(7)
F4A_b P1 1.706(9)
F5 P1 1.579(3)
F6 P1 1.599(3)
F7 P2 1.561(3)
F8 P2 1.579(3)
F9 P2 1.594(3)
F10 P2 1.583(3)
F11 P2 1.577(3)
F12 P2 1.583(3)

loop_
_geom_torsion_atom_site_label_1
_geom_torsion_atom_site_label_2
_geom_torsion_atom_site_label_3
_geom_torsion_atom_site_label_4
_geom_torsion
N1 C1 C2 C3 1.8(7)
C1 C2 C3 C4 -1.2(7)
C2 C3 C4 C5 -0.2(7)
C3 C4 C5 N1 1.1(6)
C3 C4 C5 C6 -178.5(4)
N1 C5 C6 N2 33.3(4)
C4 C5 C6 N2 -147.0(4)
N2 C7 C8 N3 0.5(5)
N2 C7 C8 C9 -179.4(3)
N3 C8 C9 C10 -2.0(6)
C7 C8 C9 C10 177.9(4)
C8 C9 C10 C11 1.0(7)
C9 C10 C11 C12 0.7(7)
C10 C11 C12 N3 -1.6(7)
N2 C13 C14 N4 -54.0(4)
N4 C15 C16 N5 25.8(5)
N4 C15 C16 C17 -159.0(3)
N5 C16 C17 C18 0.4(6)
C15 C16 C17 C18 -174.5(4)
C16 C17 C18 C19 1.0(6)
C17 C18 C19 C20 -1.6(7)
C18 C19 C20 N5 0.8(7)
N4 C21 C22 C23 102.7(4)
N4 C21 C22 C27 -77.9(4)
C27 C22 C23 C24 1.4(6)
C21 C22 C23 C24 -179.3(4)
C22 C23 C24 C25 -0.6(7)
C23 C24 C25 C26 0.0(7)
C24 C25 C26 C27 -0.2(7)
C25 C26 C27 C22 0.9(7)
C23 C22 C27 C26 -1.5(6)
C21 C22 C27 C26 179.2(4)
O1 C28 C29 C30 -172.1(4)
O1 C28 C29 C31 63.5(5)
C4 C5 N1 C1 -0.6(6)
C6 C5 N1 C1 179.1(3)
C4 C5 N1 Fe1 174.2(3)
C6 C5 N1 Fe1 -6.1(4)
C2 C1 N1 C5 -0.9(6)
C2 C1 N1 Fe1 -175.3(3)
C5 C6 N2 C13 -157.0(3)
C5 C6 N2 C7 77.6(3)
C5 C6 N2 Fe1 -42.1(3)
C14 C13 N2 C6 161.4(3)
C14 C13 N2 C7 -74.4(4)
C14 C13 N2 Fe1 45.9(3)
C8 C7 N2 C6 -122.1(3)
C8 C7 N2 C13 112.4(3)
C8 C7 N2 Fe1 -4.9(4)
C9 C8 N3 C12 1.2(6)
C7 C8 N3 C12 -178.7(3)
C9 C8 N3 Fe1 -175.5(3)
C7 C8 N3 Fe1 4.6(4)
C11 C12 N3 C8 0.6(6)
C11 C12 N3 Fe1 177.1(3)
C13 C14 N4 C15 -84.2(4)
C13 C14 N4 C21 153.6(3)
C13 C14 N4 Fe1 31.9(3)
C16 C15 N4 C14 84.8(4)
C16 C15 N4 C21 -151.8(3)
C16 C15 N4 Fe1 -32.3(4)
C22 C21 N4 C14 78.1(4)
C22 C21 N4 C15 -45.8(4)
C22 C21 N4 Fe1 -162.2(2)
C17 C16 N5 C20 -1.1(5)
C15 C16 N5 C20 173.9(3)
C17 C16 N5 Fe1 -179.3(3)
C15 C16 N5 Fe1 -4.3(4)
C19 C20 N5 C16 0.5(6)
C19 C20 N5 Fe1 178.4(3)
C29 C28 O1 Fe1 -169.3(3)
C28 O1 Fe1 N1 -71.0(4)
C28 O1 Fe1 N3 -163.6(4)
C28 O1 Fe1 N5 22.3(4)
C28 O1 Fe1 N4 103.7(4)
